data_7106342
loop_
_publ_author_name
'Philipp Wollmann'
'Matthias Leistner'
'Ulrich Stoeck'
'Ronny Grunker'
'Kristina Gedrich'
'Nicole Klein'
'Oliver Throl'
'Wulf Grahlert'
'Irena Senkovska'
'Frieder Dreisbach'
'Stefan Kaskel'

_publ_section_title
;
 High-throughput discovery of porous materials
;
_journal_name_full Chem.Commun.
_journal_page_first 5151
_journal_paper_doi 10.1039/c1cc10674k
_journal_volume 47
_journal_year 2011
_chemical_formula_moiety 'C42 H48 Co3 N3 O12'
_chemical_formula_sum 'C42 H48 Co3 N3 O12'
_chemical_formula_weight 963.65
_chemical_name_common 'Co2(btb)(NO3)(DEF)3; (DUT-27)'
_chemical_name_systematic
;
?
;
_space_group_IT_number 15
_symmetry_cell_setting monoclinic
_symmetry_Int_Tables_number 15
_symmetry_space_group_name_Hall '-C 2yc'
_symmetry_space_group_name_H-M 'C 1 2/c 1'
_atom_sites_solution_hydrogens geom
_atom_sites_solution_primary direct
_atom_sites_solution_secondary difmap
_audit_creation_method SHELXL-97
_cell_angle_alpha 90.00
_cell_angle_beta 116.28(3)
_cell_angle_gamma 90.00
_cell_formula_units_Z 8
_cell_length_a 27.853(6)
_cell_length_b 16.823(3)
_cell_length_c 20.998(4)
_cell_measurement_reflns_used 5540
_cell_measurement_temperature 566(2)
_cell_measurement_theta_max 29.13
_cell_measurement_theta_min 1.98
_cell_volume 8822(4)
_computing_cell_refinement 'HKL 2000'
_computing_data_collection 'marCCD 1994-2002'
_computing_data_reduction 'HKL 2000'
_computing_molecular_graphics 'Diamond 3.1'
_computing_publication_material WinGX
_computing_structure_refinement 'SHELXL-97 (Sheldrick, 1997)'
_computing_structure_solution 'SHELXS-97 (Sheldrick, 1997)'
_diffrn_ambient_temperature 293(2)
_diffrn_measured_fraction_theta_full 0.903
_diffrn_measured_fraction_theta_max 0.903
_diffrn_measurement_device_type 'MX-225 CCD'
_diffrn_measurement_method '\D\f scans'
_diffrn_radiation_monochromator Si-111
_diffrn_radiation_wavelength 0.88561
_diffrn_reflns_av_R_equivalents 0.038
_diffrn_reflns_av_sigmaI/netI 0.0406
_diffrn_reflns_limit_h_max 30
_diffrn_reflns_limit_h_min 0
_diffrn_reflns_limit_k_max 18
_diffrn_reflns_limit_k_min 0
_diffrn_reflns_limit_l_max 20
_diffrn_reflns_limit_l_min -22
_diffrn_reflns_number 5540
_diffrn_reflns_theta_full 29.13
_diffrn_reflns_theta_max 29.13
_diffrn_reflns_theta_min 1.98
_diffrn_source synchrotron
_diffrn_source_type 'beamline BL14.2 BESSY-II'
_exptl_absorpt_coefficient_mu 1.178
_exptl_absorpt_correction_type empirical
_exptl_crystal_colour purple
_exptl_crystal_density_diffrn 1.451
_exptl_crystal_density_method 'not measured'
_exptl_crystal_description block
_exptl_crystal_F_000 3983
_refine_diff_density_max 0.723
_refine_diff_density_min -0.636
_refine_diff_density_rms 0.075
_refine_ls_extinction_method none
_refine_ls_goodness_of_fit_ref 1.067
_refine_ls_hydrogen_treatment constr
_refine_ls_matrix_type full
_refine_ls_number_parameters 545
_refine_ls_number_reflns 5540
_refine_ls_number_restraints 0
_refine_ls_restrained_S_all 1.067
_refine_ls_R_factor_all 0.0702
_refine_ls_R_factor_gt 0.0677
_refine_ls_shift/su_max 0.003
_refine_ls_shift/su_mean 0.000
_refine_ls_structure_factor_coef Fsqd
_refine_ls_weighting_details 'calc w=1/[\s^2^(Fo^2^)+(0.0945P)^2^+43.7632P] where P=(Fo^2^+2Fc^2^)/3'
_refine_ls_weighting_scheme calc
_refine_ls_wR_factor_gt 0.1800
_refine_ls_wR_factor_ref 0.1827
_reflns_number_gt 5227
_reflns_number_total 5540
_reflns_threshold_expression >2sigma(I)
_cod_data_source_file c1cc10674k_2.txt
_cod_data_source_block Co2(BTB)(NO3)
_cod_original_cell_volume 8822(3)
_cod_original_sg_symbol_H-M C2/c
_cod_database_code 7106342

loop_
_symmetry_equiv_pos_as_xyz
'x, y, z'
'-x, y, -z+1/2'
'x+1/2, y+1/2, z'
'-x+1/2, y+1/2, -z+1/2'
'-x, -y, -z'
'x, -y, z-1/2'
'-x+1/2, -y+1/2, -z'
'x+1/2, -y+1/2, z-1/2'

loop_
_atom_site_label
_atom_site_type_symbol
_atom_site_fract_x
_atom_site_fract_y
_atom_site_fract_z
_atom_site_U_iso_or_equiv
_atom_site_adp_type
_atom_site_occupancy
_atom_site_symmetry_multiplicity
_atom_site_calc_flag
_atom_site_refinement_flags
_atom_site_disorder_assembly
_atom_site_disorder_group
Co1 Co 0.27452(3) 0.03308(4) 0.78567(4) 0.0422(3) Uani 1 1 d . . .
Co2 Co 0.34184(3) 0.00497(4) 0.96009(4) 0.0430(3) Uani 1 1 d . A .
C1 C 0.3403(2) 0.1596(3) 0.8793(3) 0.0447(12) Uani 1 1 d . . .
C2 C 0.36474(19) 0.2406(3) 0.8852(3) 0.0444(12) Uani 1 1 d . . .
C3 C 0.3388(2) 0.2991(3) 0.8354(3) 0.0577(15) Uani 1 1 d . . .
H3 H 0.3047 0.2891 0.7993 0.069 Uiso 1 1 calc R . .
C4 C 0.3622(2) 0.3714(3) 0.8380(3) 0.0571(15) Uani 1 1 d . . .
H4 H 0.3434 0.4101 0.8046 0.068 Uiso 1 1 calc R . .
C5 C 0.41352(18) 0.3879(3) 0.8899(3) 0.0404(11) Uani 1 1 d . . .
C6 C 0.4392(2) 0.3305(3) 0.9407(3) 0.0530(13) Uani 1 1 d . . .
H6 H 0.4734 0.3403 0.9762 0.064 Uiso 1 1 calc R . .
C7 C 0.4149(2) 0.2589(3) 0.9395(3) 0.0530(14) Uani 1 1 d . . .
H7 H 0.4323 0.2222 0.9755 0.064 Uiso 1 1 calc R . .
C8 C 0.44024(19) 0.4644(3) 0.8891(3) 0.0390(11) Uani 1 1 d . . .
C9 C 0.41280(18) 0.5361(2) 0.8798(2) 0.0369(11) Uani 1 1 d . . .
H9 H 0.3784 0.5361 0.8764 0.044 Uiso 1 1 calc R . .
C10 C 0.43624(17) 0.6076(2) 0.8754(2) 0.0351(10) Uani 1 1 d . . .
C11 C 0.48744(18) 0.6067(3) 0.8797(3) 0.0397(11) Uani 1 1 d . . .
H11 H 0.5031 0.6542 0.8762 0.048 Uiso 1 1 calc R . .
C12 C 0.51583(19) 0.5361(3) 0.8891(3) 0.0428(12) Uani 1 1 d . . .
C13 C 0.49173(19) 0.4656(3) 0.8953(3) 0.0455(12) Uani 1 1 d . . .
H13 H 0.5108 0.4182 0.9038 0.055 Uiso 1 1 calc R . .
C14 C 0.56848(19) 0.5349(3) 0.8868(3) 0.0447(12) Uani 1 1 d . . .
C15 C 0.5717(3) 0.5405(9) 0.8254(4) 0.149(6) Uani 1 1 d . . .
H15 H 0.5402 0.5474 0.7839 0.179 Uiso 1 1 calc R . .
C16 C 0.1661(2) 0.0297(3) 0.8781(3) 0.0490(13) Uani 1 1 d . . .
C17 C 0.2174(2) 0.0271(3) 0.8714(3) 0.0514(13) Uani 1 1 d . A .
C18 C 0.1644(3) 0.0196(6) 0.9419(4) 0.104(3) Uani 1 1 d . . .
H18 H 0.1960 0.0097 0.9826 0.125 Uiso 1 1 calc R . .
C19 C 0.6163(3) 0.5241(7) 0.9465(4) 0.112(3) Uani 1 1 d . . .
H19 H 0.6164 0.5198 0.9906 0.134 Uiso 1 1 calc R . .
C20 C 0.1190(3) 0.0366(8) 0.8206(4) 0.130(4) Uani 1 1 d . . .
H20 H 0.1185 0.0389 0.7760 0.156 Uiso 1 1 calc R . .
C21 C 0.40558(18) 0.6826(2) 0.8647(2) 0.0367(10) Uani 1 1 d . . .
C22 C 0.4292(2) 0.7521(3) 0.9004(3) 0.0491(13) Uani 1 1 d . . .
H22 H 0.4656 0.7524 0.9313 0.059 Uiso 1 1 calc R . .
C23 C 0.3995(2) 0.8210(3) 0.8909(3) 0.0491(13) Uani 1 1 d . . .
H23 H 0.4158 0.8664 0.9168 0.059 Uiso 1 1 calc R . .
C24 C 0.34569(18) 0.8227(3) 0.8429(2) 0.0383(11) Uani 1 1 d . . .
C25 C 0.32192(19) 0.7534(3) 0.8067(3) 0.0438(12) Uani 1 1 d . . .
H25 H 0.2858 0.7536 0.7748 0.053 Uiso 1 1 calc R . .
C26 C 0.35100(19) 0.6851(3) 0.8176(3) 0.0424(11) Uani 1 1 d . . .
H26 H 0.3342 0.6392 0.7931 0.051 Uiso 1 1 calc R . .
C27 C 0.31461(19) 0.8978(3) 0.8250(3) 0.0413(11) Uani 1 1 d . . .
O1 O 0.33546(13) -0.03891(17) 0.86165(19) 0.0447(8) Uani 1 1 d . . .
O2 O 0.27128(15) 0.9022(2) 0.7720(2) 0.0619(11) Uani 1 1 d . . .
O3 O 0.30311(15) 0.1417(2) 0.8200(2) 0.0618(11) Uani 1 1 d . . .
O4 O 0.35960(15) 0.11564(19) 0.9332(2) 0.0549(9) Uani 1 1 d . . .
O5 O 0.21286(15) 0.0307(2) 0.8090(2) 0.0583(10) Uani 1 1 d . . .
O6 O 0.35392(19) 0.0545(3) 1.0582(2) 0.0679(11) Uani 1 1 d . . .
O7 O 0.4248(2) -0.0219(3) 1.0099(3) 0.0841(15) Uani 1 1 d . . .
O8 O 0.3343(2) -0.1116(3) 0.9895(3) 0.0960(16) Uani 1 1 d . . .
O9 O 0.26067(16) 0.0203(3) 0.9272(2) 0.0749(13) Uani 1 1 d . . .
N1 N 0.5069(3) -0.0201(7) 1.1052(4) 0.120(3) Uani 1 1 d . . .
C111 C 0.3368(4) -0.1339(5) 1.0462(5) 0.096(2) Uani 1 1 d . A .
C112 C 0.3479(9) -0.2368(9) 1.1407(10) 0.240(10) Uani 1 1 d . A .
H11A H 0.3822 -0.2633 1.1652 0.288 Uiso 1 1 calc R . .
H11B H 0.3473 -0.1909 1.1683 0.288 Uiso 1 1 calc R . .
C113 C 0.3046(11) -0.2905(15) 1.1302(16) 0.352(18) Uani 1 1 d . . .
H11C H 0.3066 -0.3054 1.1755 0.529 Uiso 1 1 calc R . .
H11D H 0.3073 -0.3372 1.1058 0.529 Uiso 1 1 calc R . .
H11E H 0.2710 -0.2647 1.1025 0.529 Uiso 1 1 calc R . .
C114 C 0.3353(10) -0.2744(7) 1.0138(9) 0.233(10) Uani 1 1 d . A .
H11F H 0.3046 -0.3058 1.0086 0.279 Uiso 1 1 calc R . .
H11G H 0.3243 -0.2469 0.9690 0.279 Uiso 1 1 calc R . .
C115 C 0.3657(11) -0.3209(12) 1.0138(14) 0.310(16) Uani 1 1 d . . .
H11H H 0.3497 -0.3518 0.9710 0.466 Uiso 1 1 calc R . .
H11I H 0.3756 -0.3553 1.0542 0.466 Uiso 1 1 calc R . .
H11J H 0.3969 -0.2944 1.0162 0.466 Uiso 1 1 calc R . .
N2 N 0.3383(4) -0.2110(4) 1.0640(4) 0.119(3) Uani 1 1 d . . .
C211 C 0.4589(4) 0.0128(6) 1.0620(6) 0.108(3) Uani 1 1 d . A .
C212 C 0.5460(6) 0.0182(13) 1.1660(9) 0.238(11) Uani 1 1 d . A .
H21A H 0.5329 0.0700 1.1711 0.286 Uiso 1 1 calc R . .
H21B H 0.5783 0.0260 1.1599 0.286 Uiso 1 1 calc R . .
C213 C 0.5598(13) -0.032(3) 1.2348(13) 0.53(4) Uani 1 1 d . . .
H21C H 0.5846 -0.0028 1.2754 0.792 Uiso 1 1 calc R A .
H21D H 0.5756 -0.0814 1.2315 0.792 Uiso 1 1 calc R . .
H21E H 0.5277 -0.0418 1.2396 0.792 Uiso 1 1 calc R . .
C214 C 0.5196(4) -0.0968(8) 1.0932(7) 0.137(4) Uani 1 1 d . A .
H21F H 0.5581 -0.1035 1.1159 0.164 Uiso 1 1 calc R . .
H21G H 0.5069 -0.1051 1.0426 0.164 Uiso 1 1 calc R . .
C215 C 0.4955(10) -0.1546(14) 1.1206(12) 0.309(14) Uani 1 1 d . . .
H21H H 0.5093 -0.2064 1.1188 0.463 Uiso 1 1 calc R A .
H21I H 0.4574 -0.1542 1.0925 0.463 Uiso 1 1 calc R . .
H21J H 0.5039 -0.1417 1.1690 0.463 Uiso 1 1 calc R . .
N3 N 0.3308(5) 0.1498(7) 1.1131(4) 0.169(5) Uani 1 1 d . . .
C31A C 0.3212(4) 0.0885(5) 1.0685(5) 0.074(4) Uani 0.75(2) 1 d P A 1
C31B C 0.3571(13) 0.1306(16) 1.0636(11) 0.071(12) Uani 0.25(2) 1 d P A 2
C312 C 0.2782(5) 0.1763(8) 1.1188(6) 0.154(5) Uani 1 1 d . A .
H31A H 0.2473 0.1474 1.0849 0.185 Uiso 1 1 calc R . .
H31B H 0.2817 0.1666 1.1663 0.185 Uiso 1 1 calc R . .
C313 C 0.2731(9) 0.2580(11) 1.1035(13) 0.311(15) Uani 1 1 d . . .
H31C H 0.2403 0.2772 1.1024 0.467 Uiso 1 1 calc R A .
H31D H 0.2727 0.2667 1.0581 0.467 Uiso 1 1 calc R . .
H31E H 0.3028 0.2859 1.1394 0.467 Uiso 1 1 calc R . .
C314 C 0.3699(15) 0.1468(18) 1.171(2) 0.378(13) Uani 1 1 d . A .
H31F H 0.3883 0.0962 1.1786 0.454 Uiso 1 1 calc R . .
H31G H 0.3607 0.1573 1.2096 0.454 Uiso 1 1 calc R . .
C315 C 0.4053(13) 0.2215(15) 1.1591(18) 0.378(13) Uani 1 1 d . . .
H31H H 0.4426 0.2144 1.1905 0.567 Uiso 1 1 calc R A .
H31I H 0.3934 0.2713 1.1693 0.567 Uiso 1 1 calc R . .
H31J H 0.4003 0.2214 1.1108 0.567 Uiso 1 1 calc R . .
N4 N 0.2658(3) 0.0504(4) 0.6600(4) 0.0903(18) Uani 1 1 d . . .
O10 O 0.2572(4) -0.0570(6) 1.0970(4) 0.163(3) Uani 1 1 d . . .
O11 O 0.3120(3) 0.0400(4) 0.7071(4) 0.1092(19) Uani 1 1 d . . .
O12 O 0.2288(2) 0.0506(3) 0.6773(3) 0.0847(14) Uani 1 1 d . . .

loop_
_atom_site_aniso_label
_atom_site_aniso_U_11
_atom_site_aniso_U_22
_atom_site_aniso_U_33
_atom_site_aniso_U_23
_atom_site_aniso_U_13
_atom_site_aniso_U_12
Co1 0.0376(4) 0.0280(4) 0.0644(5) 0.0040(3) 0.0257(3) 0.0058(3)
Co2 0.0450(4) 0.0310(4) 0.0587(5) -0.0009(3) 0.0281(3) -0.0020(3)
C1 0.039(3) 0.024(2) 0.076(4) 0.000(2) 0.029(3) 0.002(2)
C2 0.039(3) 0.024(2) 0.073(3) 0.006(2) 0.028(3) 0.002(2)
C3 0.033(3) 0.039(3) 0.087(4) 0.013(3) 0.013(3) -0.002(2)
C4 0.036(3) 0.035(3) 0.089(4) 0.022(3) 0.019(3) 0.005(2)
C5 0.034(3) 0.023(2) 0.066(3) 0.005(2) 0.024(2) 0.0039(19)
C6 0.046(3) 0.032(3) 0.065(3) 0.006(2) 0.010(3) -0.004(2)
C7 0.057(3) 0.028(3) 0.062(3) 0.009(2) 0.015(3) 0.000(2)
C8 0.037(3) 0.026(2) 0.056(3) 0.005(2) 0.021(2) 0.0012(18)
C9 0.030(2) 0.029(2) 0.051(3) 0.0034(19) 0.018(2) 0.0041(18)
C10 0.033(3) 0.025(2) 0.048(3) -0.0019(19) 0.018(2) 0.0012(18)
C11 0.033(3) 0.027(2) 0.059(3) -0.002(2) 0.021(2) -0.0040(19)
C12 0.032(3) 0.036(3) 0.062(3) -0.003(2) 0.023(2) -0.001(2)
C13 0.037(3) 0.027(2) 0.075(3) 0.005(2) 0.027(3) 0.0080(19)
C14 0.033(3) 0.034(3) 0.070(3) -0.002(2) 0.025(3) 0.0004(19)
C15 0.025(4) 0.354(18) 0.063(5) 0.030(7) 0.015(3) 0.034(6)
C16 0.037(3) 0.046(3) 0.070(4) -0.007(2) 0.029(3) -0.003(2)
C17 0.038(3) 0.043(3) 0.079(4) -0.003(3) 0.031(3) 0.003(2)
C18 0.041(4) 0.192(10) 0.075(5) 0.018(5) 0.023(4) 0.005(4)
C19 0.044(4) 0.227(11) 0.070(5) 0.012(5) 0.031(4) 0.001(5)
C20 0.049(5) 0.284(15) 0.066(5) 0.031(6) 0.035(4) 0.033(6)
C21 0.035(3) 0.023(2) 0.053(3) 0.0007(19) 0.021(2) 0.0007(19)
C22 0.033(3) 0.033(3) 0.064(3) -0.003(2) 0.006(2) 0.003(2)
C23 0.048(3) 0.026(2) 0.065(3) -0.009(2) 0.017(3) 0.001(2)
C24 0.038(3) 0.028(2) 0.050(3) 0.001(2) 0.020(2) 0.0044(19)
C25 0.030(3) 0.030(2) 0.065(3) -0.002(2) 0.015(2) 0.0020(19)
C26 0.038(3) 0.024(2) 0.061(3) -0.007(2) 0.018(2) -0.0025(19)
C27 0.042(3) 0.027(2) 0.058(3) -0.003(2) 0.024(3) 0.003(2)
O1 0.045(2) 0.0259(17) 0.064(2) -0.0029(15) 0.0250(17) 0.0042(14)
O2 0.050(2) 0.037(2) 0.077(3) -0.0076(17) 0.008(2) 0.0147(16)
O3 0.053(2) 0.0297(18) 0.086(3) 0.0062(18) 0.016(2) -0.0066(16)
O4 0.064(2) 0.0289(18) 0.072(2) 0.0021(18) 0.030(2) -0.0047(16)
O5 0.044(2) 0.058(2) 0.082(3) 0.0087(19) 0.036(2) 0.0081(17)
O6 0.085(3) 0.060(3) 0.072(3) -0.009(2) 0.047(2) 0.002(2)
O7 0.071(3) 0.084(3) 0.076(3) -0.017(3) 0.013(3) 0.024(3)
O8 0.155(5) 0.052(3) 0.094(3) 0.011(2) 0.067(4) -0.012(3)
O9 0.039(2) 0.112(4) 0.079(3) -0.010(3) 0.031(2) -0.002(2)
N1 0.052(4) 0.202(10) 0.097(5) 0.009(5) 0.024(4) 0.007(5)
C111 0.121(7) 0.064(5) 0.128(7) 0.025(5) 0.076(6) 0.008(4)
C112 0.43(3) 0.135(11) 0.29(2) 0.008(12) 0.29(2) -0.050(15)
C113 0.42(4) 0.26(3) 0.53(5) 0.10(3) 0.36(4) -0.01(3)
C114 0.47(4) 0.069(7) 0.239(17) 0.042(9) 0.23(2) 0.024(12)
C115 0.54(4) 0.155(17) 0.45(4) 0.04(2) 0.42(4) 0.09(2)
N2 0.179(8) 0.070(5) 0.137(6) 0.034(4) 0.098(6) 0.018(5)
C211 0.078(6) 0.133(8) 0.118(7) 0.005(6) 0.050(6) -0.003(5)
C212 0.115(10) 0.40(3) 0.151(12) 0.035(15) 0.018(9) -0.127(14)
C213 0.33(4) 0.96(9) 0.153(19) 0.12(4) -0.02(2) -0.28(5)
C214 0.101(7) 0.165(11) 0.149(9) 0.020(8) 0.059(7) 0.056(8)
C215 0.44(4) 0.27(3) 0.33(3) -0.02(2) 0.27(3) -0.13(3)
N3 0.197(10) 0.166(9) 0.090(5) -0.033(5) 0.016(6) 0.122(8)
C31A 0.084(7) 0.052(6) 0.103(7) -0.011(5) 0.057(6) 0.001(5)
C31B 0.13(3) 0.061(19) 0.039(13) -0.013(11) 0.053(15) -0.003(16)
C312 0.206(13) 0.171(12) 0.140(9) 0.012(8) 0.127(9) 0.074(10)
C313 0.44(3) 0.190(16) 0.50(4) 0.15(2) 0.38(3) 0.20(2)
C314 0.53(4) 0.21(2) 0.55(4) -0.05(3) 0.39(3) -0.02(2)
C315 0.53(4) 0.21(2) 0.55(4) -0.05(3) 0.39(3) -0.02(2)
N4 0.083(5) 0.101(5) 0.094(5) 0.015(4) 0.045(4) 0.007(4)
O10 0.206(9) 0.219(9) 0.097(5) -0.010(5) 0.096(5) -0.006(7)
O11 0.090(4) 0.142(6) 0.128(5) -0.002(4) 0.077(4) 0.014(4)
O12 0.082(3) 0.094(4) 0.083(3) -0.005(3) 0.041(3) 0.010(3)

loop_
_atom_type_symbol
_atom_type_description
_atom_type_scat_dispersion_real
_atom_type_scat_dispersion_imag
_atom_type_scat_source
C C 0.0030 0.0020 'International Tables Vol C Tables 4.2.6.8 and 6.1.1.4'
H H 0.0000 0.0000 'International Tables Vol C Tables 4.2.6.8 and 6.1.1.4'
N N 0.0060 0.0030 'International Tables Vol C Tables 4.2.6.8 and 6.1.1.4'
O O 0.0110 0.0060 'International Tables Vol C Tables 4.2.6.8 and 6.1.1.4'
Co Co 0.3490 0.9720 'International Tables Vol C Tables 4.2.6.8 and 6.1.1.4'

loop_
_geom_angle_atom_site_label_1
_geom_angle_atom_site_label_2
_geom_angle_atom_site_label_3
_geom_angle
_geom_angle_site_symmetry_1
_geom_angle_site_symmetry_3
_geom_angle_publ_flag
O5 Co1 O3 100.33(17) . . ?
O5 Co1 O12 95.5(2) . . ?
O3 Co1 O12 102.63(19) . . ?
O5 Co1 O1 107.13(15) . . ?
O3 Co1 O1 101.11(14) . . ?
O12 Co1 O1 143.46(17) . . ?
O5 Co1 O2 91.24(16) . 1_545 ?
O3 Co1 O2 160.51(15) . 1_545 ?
O12 Co1 O2 91.70(18) . 1_545 ?
O1 Co1 O2 60.20(13) . 1_545 ?
O5 Co1 O11 152.9(2) . . ?
O3 Co1 O11 88.8(2) . . ?
O12 Co1 O11 57.5(2) . . ?
O1 Co1 O11 95.9(2) . . ?
O2 Co1 O11 87.9(2) 1_545 . ?
O5 Co1 C27 102.03(16) . 1_545 ?
O3 Co1 C27 131.57(16) . 1_545 ?
O12 Co1 C27 117.18(18) . 1_545 ?
O1 Co1 C27 30.99(14) . 1_545 ?
O2 Co1 C27 29.31(14) 1_545 1_545 ?
O11 Co1 C27 90.3(2) . 1_545 ?
O9 Co2 O4 98.94(18) . . ?
O9 Co2 O8 88.7(2) . . ?
O4 Co2 O8 172.2(2) . . ?
O9 Co2 O6 87.40(19) . . ?
O4 Co2 O6 87.56(16) . . ?
O8 Co2 O6 94.33(19) . . ?
O9 Co2 O7 169.4(2) . . ?
O4 Co2 O7 89.24(19) . . ?
O8 Co2 O7 83.4(2) . . ?
O6 Co2 O7 86.27(19) . . ?
O9 Co2 O1 96.34(16) . . ?
O4 Co2 O1 88.51(14) . . ?
O8 Co2 O1 89.16(17) . . ?
O6 Co2 O1 174.95(16) . . ?
O7 Co2 O1 90.52(16) . . ?
O3 C1 O4 126.1(4) . . ?
O3 C1 C2 116.4(5) . . ?
O4 C1 C2 117.6(5) . . ?
C3 C2 C7 117.5(4) . . ?
C3 C2 C1 121.1(5) . . ?
C7 C2 C1 121.4(4) . . ?
C4 C3 C2 121.4(5) . . ?
C4 C3 H3 119.3 . . ?
C2 C3 H3 119.3 . . ?
C3 C4 C5 121.0(5) . . ?
C3 C4 H4 119.5 . . ?
C5 C4 H4 119.5 . . ?
C6 C5 C4 117.8(4) . . ?
C6 C5 C8 121.5(4) . . ?
C4 C5 C8 120.6(4) . . ?
C7 C6 C5 121.1(5) . . ?
C7 C6 H6 119.5 . . ?
C5 C6 H6 119.5 . . ?
C6 C7 C2 121.1(5) . . ?
C6 C7 H7 119.5 . . ?
C2 C7 H7 119.5 . . ?
C13 C8 C9 118.8(4) . . ?
C13 C8 C5 120.9(4) . . ?
C9 C8 C5 120.2(4) . . ?
C10 C9 C8 120.9(4) . . ?
C10 C9 H9 119.6 . . ?
C8 C9 H9 119.6 . . ?
C11 C10 C9 118.9(4) . . ?
C11 C10 C21 121.7(4) . . ?
C9 C10 C21 119.3(4) . . ?
C10 C11 C12 121.5(4) . . ?
C10 C11 H11 119.3 . . ?
C12 C11 H11 119.3 . . ?
C11 C12 C13 118.1(4) . . ?
C11 C12 C14 120.9(4) . . ?
C13 C12 C14 120.8(4) . . ?
C8 C13 C12 121.6(4) . . ?
C8 C13 H13 119.2 . . ?
C12 C13 H13 119.2 . . ?
C15 C14 C19 115.8(6) . . ?
C15 C14 C12 121.2(5) . . ?
C19 C14 C12 122.9(5) . . ?
C14 C15 C20 123.2(7) . 3 ?
C14 C15 H15 118.4 . . ?
C20 C15 H15 118.4 3 . ?
C20 C16 C18 116.8(6) . . ?
C20 C16 C17 120.8(6) . . ?
C18 C16 C17 122.3(6) . . ?
O9 C17 O5 125.9(5) . . ?
O9 C17 C16 118.3(6) . . ?
O5 C17 C16 115.8(5) . . ?
C16 C18 C19 120.7(7) . 3_445 ?
C16 C18 H18 119.6 . . ?
C19 C18 H18 119.6 3_445 . ?
C14 C19 C18 121.3(7) . 3 ?
C14 C19 H19 119.3 . . ?
C18 C19 H19 119.3 3 . ?
C16 C20 C15 121.8(7) . 3_445 ?
C16 C20 H20 119.1 . . ?
C15 C20 H20 119.1 3_445 . ?
C22 C21 C26 117.7(4) . . ?
C22 C21 C10 122.1(4) . . ?
C26 C21 C10 120.2(4) . . ?
C23 C22 C21 121.1(4) . . ?
C23 C22 H22 119.5 . . ?
C21 C22 H22 119.5 . . ?
C22 C23 C24 120.4(4) . . ?
C22 C23 H23 119.8 . . ?
C24 C23 H23 119.8 . . ?
C23 C24 C25 118.7(4) . . ?
C23 C24 C27 121.6(4) . . ?
C25 C24 C27 119.5(4) . . ?
C26 C25 C24 120.8(4) . . ?
C26 C25 H25 119.6 . . ?
C24 C25 H25 119.6 . . ?
C25 C26 C21 121.3(4) . . ?
C25 C26 H26 119.3 . . ?
C21 C26 H26 119.3 . . ?
O2 C27 O1 119.5(4) . 1_565 ?
O2 C27 C24 120.7(4) . . ?
O1 C27 C24 119.5(4) 1_565 . ?
O2 C27 Co1 62.1(3) . 1_565 ?
O1 C27 Co1 57.7(2) 1_565 1_565 ?
C24 C27 Co1 168.9(4) . 1_565 ?
C27 O1 Co1 91.3(3) 1_545 . ?
C27 O1 Co2 133.5(3) 1_545 . ?
Co1 O1 Co2 103.16(13) . . ?
C27 O2 Co1 88.6(3) . 1_565 ?
C1 O3 Co1 126.9(3) . . ?
C1 O4 Co2 135.9(3) . . ?
C17 O5 Co1 123.9(4) . . ?
C31A O6 C31B 61.7(14) . . ?
C31A O6 Co2 124.9(6) . . ?
C31B O6 Co2 117.1(9) . . ?
C211 O7 Co2 125.4(6) . . ?
C111 O8 Co2 127.3(5) . . ?
C17 O9 Co2 140.9(4) . . ?
C211 N1 C214 120.8(10) . . ?
C211 N1 C212 123.6(14) . . ?
C214 N1 C212 115.5(12) . . ?
O8 C111 N2 123.2(8) . . ?
C113 C112 N2 105.3(19) . . ?
C113 C112 H11A 110.7 . . ?
N2 C112 H11A 110.7 . . ?
C113 C112 H11B 110.7 . . ?
N2 C112 H11B 110.7 . . ?
H11A C112 H11B 108.8 . . ?
C112 C113 H11C 109.5 . . ?
C112 C113 H11D 109.5 . . ?
H11C C113 H11D 109.5 . . ?
C112 C113 H11E 109.5 . . ?
H11C C113 H11E 109.5 . . ?
H11D C113 H11E 109.5 . . ?
C115 C114 N2 133(3) . . ?
C115 C114 H11F 104.0 . . ?
N2 C114 H11F 104.0 . . ?
C115 C114 H11G 104.0 . . ?
N2 C114 H11G 104.0 . . ?
H11F C114 H11G 105.4 . . ?
C114 C115 H11H 109.5 . . ?
C114 C115 H11I 109.5 . . ?
H11H C115 H11I 109.5 . . ?
C114 C115 H11J 109.5 . . ?
H11H C115 H11J 109.5 . . ?
H11I C115 H11J 109.5 . . ?
C111 N2 C114 120.9(8) . . ?
C111 N2 C112 121.4(9) . . ?
C114 N2 C112 117.5(9) . . ?
O7 C211 N1 122.8(10) . . ?
N1 C212 C213 111.4(16) . . ?
N1 C212 H21A 109.3 . . ?
C213 C212 H21A 109.3 . . ?
N1 C212 H21B 109.3 . . ?
C213 C212 H21B 109.3 . . ?
H21A C212 H21B 108.0 . . ?
C212 C213 H21C 109.5 . . ?
C212 C213 H21D 109.5 . . ?
H21C C213 H21D 109.5 . . ?
C212 C213 H21E 109.5 . . ?
H21C C213 H21E 109.5 . . ?
H21D C213 H21E 109.5 . . ?
N1 C214 C215 110.8(14) . . ?
N1 C214 H21F 109.5 . . ?
C215 C214 H21F 109.5 . . ?
N1 C214 H21G 109.5 . . ?
C215 C214 H21G 109.5 . . ?
H21F C214 H21G 108.1 . . ?
C214 C215 H21H 109.5 . . ?
C214 C215 H21I 109.5 . . ?
H21H C215 H21I 109.5 . . ?
C214 C215 H21J 109.5 . . ?
H21H C215 H21J 109.5 . . ?
H21I C215 H21J 109.5 . . ?
C314 N3 C31A 118.5(17) . . ?
C314 N3 C31B 100(2) . . ?
C31A N3 C31B 51.4(11) . . ?
C314 N3 C312 112.5(18) . . ?
C31A N3 C312 111.4(11) . . ?
C31B N3 C312 146.8(13) . . ?
O6 C31A N3 125.0(10) . . ?
O6 C31B N3 103.5(19) . . ?
C313 C312 N3 105.1(12) . . ?
C313 C312 H31A 110.7 . . ?
N3 C312 H31A 110.7 . . ?
C313 C312 H31B 110.7 . . ?
N3 C312 H31B 110.7 . . ?
H31A C312 H31B 108.8 . . ?
C312 C313 H31C 109.5 . . ?
C312 C313 H31D 109.5 . . ?
H31C C313 H31D 109.5 . . ?
C312 C313 H31E 109.5 . . ?
H31C C313 H31E 109.5 . . ?
H31D C313 H31E 109.5 . . ?
N3 C314 C315 98(3) . . ?
N3 C314 H31F 112.1 . . ?
C315 C314 H31F 112.1 . . ?
N3 C314 H31G 112.1 . . ?
C315 C314 H31G 112.1 . . ?
H31F C314 H31G 109.7 . . ?
C314 C315 H31H 109.5 . . ?
C314 C315 H31I 109.5 . . ?
H31H C315 H31I 109.5 . . ?
C314 C315 H31J 109.5 . . ?
H31H C315 H31J 109.5 . . ?
H31I C315 H31J 109.5 . . ?
O12 N4 O11 118.2(7) . . ?
O12 N4 O10 121.4(8) . 6 ?
O11 N4 O10 120.4(8) . 6 ?
N4 O11 Co1 86.6(4) . . ?
N4 O12 Co1 97.7(4) . . ?

loop_
_geom_bond_atom_site_label_1
_geom_bond_atom_site_label_2
_geom_bond_distance
_geom_bond_site_symmetry_2
_geom_bond_publ_flag
Co1 O5 1.984(4) . ?
Co1 O3 1.996(4) . ?
Co1 O12 2.079(5) . ?
Co1 O1 2.120(3) . ?
Co1 O2 2.217(4) 1_545 ?
Co1 O11 2.313(5) . ?
Co1 C27 2.509(5) 1_545 ?
Co2 O9 2.067(4) . ?
Co2 O4 2.068(3) . ?
Co2 O8 2.094(5) . ?
Co2 O6 2.106(4) . ?
Co2 O7 2.121(5) . ?
Co2 O1 2.127(4) . ?
C1 O3 1.254(6) . ?
C1 O4 1.255(6) . ?
C1 C2 1.504(7) . ?
C2 C3 1.383(7) . ?
C2 C7 1.391(7) . ?
C3 C4 1.369(7) . ?
C3 H3 0.9300 . ?
C4 C5 1.389(7) . ?
C4 H4 0.9300 . ?
C5 C6 1.380(7) . ?
C5 C8 1.491(6) . ?
C6 C7 1.375(7) . ?
C6 H6 0.9300 . ?
C7 H7 0.9300 . ?
C8 C13 1.382(7) . ?
C8 C9 1.394(6) . ?
C9 C10 1.391(6) . ?
C9 H9 0.9300 . ?
C10 C11 1.388(7) . ?
C10 C21 1.484(6) . ?
C11 C12 1.391(7) . ?
C11 H11 0.9300 . ?
C12 C13 1.398(7) . ?
C12 C14 1.488(7) . ?
C13 H13 0.9300 . ?
C14 C15 1.335(10) . ?
C14 C19 1.378(9) . ?
C15 C20 1.368(11) 3 ?
C15 H15 0.9300 . ?
C16 C20 1.337(10) . ?
C16 C18 1.371(10) . ?
C16 C17 1.499(8) . ?
C17 O9 1.259(7) . ?
C17 O5 1.261(7) . ?
C18 C19 1.387(11) 3_445 ?
C18 H18 0.9300 . ?
C19 C18 1.387(11) 3 ?
C19 H19 0.9300 . ?
C20 C15 1.368(11) 3_445 ?
C20 H20 0.9300 . ?
C21 C22 1.387(7) . ?
C21 C26 1.400(7) . ?
C22 C23 1.386(7) . ?
C22 H22 0.9300 . ?
C23 C24 1.388(7) . ?
C23 H23 0.9300 . ?
C24 C25 1.388(7) . ?
C24 C27 1.482(6) . ?
C25 C26 1.367(7) . ?
C25 H25 0.9300 . ?
C26 H26 0.9300 . ?
C27 O2 1.228(6) . ?
C27 O1 1.292(6) 1_565 ?
C27 Co1 2.509(5) 1_565 ?
O1 C27 1.292(6) 1_545 ?
O2 Co1 2.217(4) 1_565 ?
O6 C31A 1.175(10) . ?
O6 C31B 1.29(3) . ?
O7 C211 1.234(11) . ?
O8 C111 1.222(9) . ?
N1 C211 1.357(12) . ?
N1 C214 1.389(14) . ?
N1 C212 1.415(17) . ?
C111 N2 1.346(10) . ?
C112 C113 1.45(3) . ?
C112 N2 1.571(17) . ?
C112 H11A 0.9700 . ?
C112 H11B 0.9700 . ?
C113 H11C 0.9600 . ?
C113 H11D 0.9600 . ?
C113 H11E 0.9600 . ?
C114 C115 1.15(2) . ?
C114 N2 1.476(16) . ?
C114 H11F 0.9700 . ?
C114 H11G 0.9700 . ?
C115 H11H 0.9600 . ?
C115 H11I 0.9600 . ?
C115 H11J 0.9600 . ?
C212 C213 1.56(3) . ?
C212 H21A 0.9700 . ?
C212 H21B 0.9700 . ?
C213 H21C 0.9600 . ?
C213 H21D 0.9600 . ?
C213 H21E 0.9600 . ?
C214 C215 1.438(19) . ?
C214 H21F 0.9700 . ?
C214 H21G 0.9700 . ?
C215 H21H 0.9600 . ?
C215 H21I 0.9600 . ?
C215 H21J 0.9600 . ?
N3 C314 1.22(4) . ?
N3 C31A 1.338(12) . ?
N3 C31B 1.55(3) . ?
N3 C312 1.585(15) . ?
C312 C313 1.40(2) . ?
C312 H31A 0.9700 . ?
C312 H31B 0.9700 . ?
C313 H31C 0.9600 . ?
C313 H31D 0.9600 . ?
C313 H31E 0.9600 . ?
C314 C315 1.68(3) . ?
C314 H31F 0.9700 . ?
C314 H31G 0.9700 . ?
C315 H31H 0.9600 . ?
C315 H31I 0.9600 . ?
C315 H31J 0.9600 . ?
N4 O12 1.237(8) . ?
N4 O11 1.238(8) . ?
N4 O10 1.241(9) 6 ?
O10 N4 1.241(9) 6_556 ?
